data_1565376
loop_
_publ_author_name
'Borys, Andryj M.'
'Clark, Ewan R.'
'Saines, Paul J.'
'Alberola, Antonio'
'Rawson, Jeremy M.'

_publ_section_title
;
 A short, versatile route towards benzothiadiazinyl radicals.
;
_journal_issue 1
_journal_name_full 'Chemical science'
_journal_page_first 149
_journal_page_last 158
_journal_paper_doi 10.1039/d1sc04248c
_journal_volume 13
_journal_year 2021
_chemical_formula_moiety 'C15 H10 Cl4 N2 S'
_chemical_formula_sum 'C15 H10 Cl4 N2 S'
_chemical_formula_weight 392.11
_chemical_properties_physical Moisture-sensitive
_space_group_crystal_system monoclinic
_space_group_IT_number 14
_space_group_name_Hall '-P 2ybc'
_space_group_name_H-M_alt 'P 1 21/c 1'
_atom_sites_solution_hydrogens geom
_atom_sites_solution_primary dual
_audit_creation_date 2018-06-18
_audit_creation_method
;
Olex2 1.2
(compiled 2018.05.29 svn.r3508 for OlexSys, GUI svn.r5506)
;
_audit_update_record
;
2021-08-03 deposited with the CCDC.	2021-11-23 downloaded from the CCDC.
;
_cell_angle_alpha 90
_cell_angle_beta 96.598(2)
_cell_angle_gamma 90
_cell_formula_units_Z 4
_cell_length_a 7.38990(10)
_cell_length_b 10.5325(2)
_cell_length_c 20.5855(4)
_cell_measurement_reflns_used 10953
_cell_measurement_temperature 100.0(5)
_cell_measurement_theta_max 75.2570
_cell_measurement_theta_min 4.7080
_cell_volume 1591.64(5)
_computing_cell_refinement 'CrysAlisPro 1.171.38.41 (Rigaku OD, 2015)'
_computing_data_collection 'CrysAlisPro 1.171.38.41 (Rigaku OD, 2015)'
_computing_data_reduction 'CrysAlisPro 1.171.38.41 (Rigaku OD, 2015)'
_computing_molecular_graphics 'Olex2 (Dolomanov et al., 2009)'
_computing_publication_material 'Olex2 (Dolomanov et al., 2009)'
_computing_structure_refinement 'ShelXL (Sheldrick, 2015)'
_computing_structure_solution 'ShelXT (Sheldrick, 2015)'
_diffrn_ambient_environment N~2~
_diffrn_ambient_temperature 100.0(5)
_diffrn_detector 'CCD plate'
_diffrn_detector_area_resol_mean 5.2887
_diffrn_detector_type AtlasS2
_diffrn_measured_fraction_theta_full 1.000
_diffrn_measured_fraction_theta_max 1.000
_diffrn_measurement_details
;
List of Runs (angles in degrees, time in seconds):

  # Type    Start    End  Width  t~exp~   \w     \q     \k     \f   Frames
#--------------------------------------------------------------------------
  1  \w   -113.00 -16.00   1.00    3.00    --  -42.70 -57.00  90.00   97
  2  \w    -69.00  27.00   1.00    3.00    --  -42.70  57.00-120.00   96
  3  \w    -65.00  30.00   1.00    3.00    --  -42.70  38.00  30.00   95
  4  \w      1.00  83.00   1.00    3.00    --   42.70 -99.00  30.00   82
  5  \w      1.00  83.00   1.00    3.00    --   42.70 -99.00 -60.00   82
  6  \w     31.00 156.00   1.00   12.50    --  111.00 -15.00   0.00  125
  7  \w     36.00 116.00   1.00   12.50    --  111.00-111.00-150.00   80
  8  \w     87.00 178.00   1.00   12.50    --  111.00  45.00  90.00   91
  9  \w     66.00 178.00   1.00   12.50    --  111.00  15.00-120.00  112
 10  \w    100.00 178.00   1.00   12.50    --  111.00 111.00 -90.00   78
 11  \w     87.00 178.00   1.00   12.50    --  111.00  45.00-180.00   91
 12  \w    100.00 178.00   1.00   12.50    --  111.00 111.00-150.00   78
 13  \w     36.00 116.00   1.00   12.50    --  111.00-111.00 -90.00   80
 14  \w     30.00 109.00   1.00   12.50    --  111.00 -94.00 -30.00   79
 15  \w     37.00 116.00   1.00   12.50    --  111.00-111.00  60.00   79
 16  \w     71.00 116.00   1.00   12.50    --  111.00-111.00 -30.00   45
 17  \w     52.00  83.00   1.00   12.50    --  111.00 -45.00 150.00   31
 18  \w     90.00 116.00   1.00   12.50    --  111.00-111.00 150.00   26
 19  \w    116.00 176.00   1.00   12.50    --  111.00 111.00  30.00   60
 20  \w     42.00  86.00   1.00   12.50    --  111.00 -45.00   0.00   44
 21  \w     94.00 135.00   1.00   12.50    --  111.00 -45.00   0.00   41
 22  \w     60.00  87.00   1.00   12.50    --  111.00 -94.00-150.00   27
 23  \w     31.00  69.00   1.00   12.50    --  111.00 -94.00 -60.00   38
 24  \w     31.00  60.00   1.00   12.50    --  111.00 -94.00  30.00   29
 25  \w     98.00 125.00   1.00   12.50    --  111.00  45.00 120.00   27
 26  \w    148.00 175.00   1.00   12.50    --  111.00  45.00 120.00   27
 27  \w     69.00 108.00   1.00   12.50    --  111.00 -77.00  30.00   39
 28  \w     69.00 107.00   1.00   12.50    --  111.00 -94.00 120.00   38
 29  \w     58.00 114.00   1.00   12.50    --  111.00-111.00  30.00   56
 30  \w     88.00 178.00   1.00   12.50    --  111.00  45.00   0.00   90
;
_diffrn_measurement_device 'four-circle diffractometer'
_diffrn_measurement_device_type 'SuperNova, Dual, Cu at zero, AtlasS2'
_diffrn_measurement_method '\w scans'
_diffrn_orient_matrix_type 'CrysAlisPro convention (1999,Acta A55,543-557)'
_diffrn_orient_matrix_UB_11 0.0334482000
_diffrn_orient_matrix_UB_12 -0.0326049000
_diffrn_orient_matrix_UB_13 0.0733706000
_diffrn_orient_matrix_UB_21 0.0141451000
_diffrn_orient_matrix_UB_22 0.1425241000
_diffrn_orient_matrix_UB_23 0.0166349000
_diffrn_orient_matrix_UB_31 -0.2066450000
_diffrn_orient_matrix_UB_32 0.0045270000
_diffrn_orient_matrix_UB_33 0.0042072000
_diffrn_radiation_monochromator mirror
_diffrn_radiation_probe x-ray
_diffrn_radiation_type CuK\a
_diffrn_radiation_wavelength 1.54184
_diffrn_reflns_av_R_equivalents 0.0386
_diffrn_reflns_av_unetI/netI 0.0244
_diffrn_reflns_Laue_measured_fraction_full 1.000
_diffrn_reflns_Laue_measured_fraction_max 1.000
_diffrn_reflns_limit_h_max 6
_diffrn_reflns_limit_h_min -9
_diffrn_reflns_limit_k_max 13
_diffrn_reflns_limit_k_min -13
_diffrn_reflns_limit_l_max 25
_diffrn_reflns_limit_l_min -25
_diffrn_reflns_number 19045
_diffrn_reflns_point_group_measured_fraction_full 1.000
_diffrn_reflns_point_group_measured_fraction_max 1.000
_diffrn_reflns_theta_full 67.684
_diffrn_reflns_theta_max 73.489
_diffrn_reflns_theta_min 4.324
_diffrn_source 'micro-focus sealed X-ray tube'
_diffrn_source_type 'SuperNova (Cu) X-ray Source'
_exptl_absorpt_coefficient_mu 7.949
_exptl_absorpt_correction_T_max 0.793
_exptl_absorpt_correction_T_min 0.317
_exptl_absorpt_correction_type gaussian
_exptl_absorpt_process_details
;
CrysAlisPro 1.171.38.41 (Rigaku Oxford Diffraction, 2015)
Numerical absorption correction based on gaussian integration over
			a multifaceted crystal model
Empirical absorption correction using spherical harmonics,
 implemented in SCALE3 ABSPACK scaling algorithm.
;
_exptl_crystal_colour 'light orange'
_exptl_crystal_colour_modifier light
_exptl_crystal_colour_primary orange
_exptl_crystal_density_diffrn 1.636
_exptl_crystal_description needle
_exptl_crystal_F_000 792
_exptl_crystal_size_max 0.377
_exptl_crystal_size_mid 0.042
_exptl_crystal_size_min 0.038
_refine_diff_density_max 1.262
_refine_diff_density_min -0.505
_refine_diff_density_rms 0.084
_refine_ls_extinction_method none
_refine_ls_goodness_of_fit_ref 1.057
_refine_ls_hydrogen_treatment constr
_refine_ls_matrix_type full
_refine_ls_number_parameters 200
_refine_ls_number_reflns 3201
_refine_ls_number_restraints 0
_refine_ls_restrained_S_all 1.057
_refine_ls_R_factor_all 0.0475
_refine_ls_R_factor_gt 0.0456
_refine_ls_shift/su_max 0.001
_refine_ls_shift/su_mean 0.000
_refine_ls_structure_factor_coef Fsqd
_refine_ls_weighting_details 'w=1/[\s^2^(Fo^2^)+(0.0552P)^2^+3.3699P] where P=(Fo^2^+2Fc^2^)/3'
_refine_ls_weighting_scheme calc
_refine_ls_wR_factor_gt 0.1183
_refine_ls_wR_factor_ref 0.1198
_reflns_Friedel_coverage 0.000
_reflns_number_gt 3031
_reflns_number_total 3201
_reflns_threshold_expression 'I > 2\s(I)'
_cod_data_source_file d1sc04248c2.cif
_cod_data_source_block serc256-r1-rf
_cod_depositor_comments 'Adding full bibliography for 1565368--1565385.cif.'
_cod_database_code 1565376
_shelx_shelxl_version_number 2016/6
_chemical_oxdiff_formula 'S1 N2 Cl4 C15 H10'
_chemical_oxdiff_usercomment ABS-551
_shelx_space_group_comment
;
The symmetry employed for this shelxl refinement is uniquely defined
by the following loop, which should always be used as a source of
symmetry information in preference to the above space-group names.
They are only intended as comments.
;
_reflns_odcompleteness_completeness 99.97
_reflns_odcompleteness_iscentric 1
_reflns_odcompleteness_theta 66.97
_olex2_refinement_description
;
1. Fixed Uiso
 At 1.2 times of:
  All C(H) groups, All C(H,H) groups
 At 1.5 times of:
  All C(H,H,H) groups
2.a Secondary CH2 refined with riding coordinates:
 C14(H14A,H14B)
2.b Aromatic/amide H refined with riding coordinates:
 C7(H7), C3(H3), C6(H6), C4(H4), C5(H5)
2.c Idealised Me refined as rotating group:
 C15(H15A,H15B,H15C)
;
_olex2_submission_special_instructions 'No special instructions were received'
_oxdiff_exptl_absorpt_empirical_details
;
Empirical correction (ABSPACK) includes:
- Absorption correction using spherical harmonics
- Frame scaling
;
_oxdiff_exptl_absorpt_empirical_full_max 1.363
_oxdiff_exptl_absorpt_empirical_full_min 0.597

loop_
_space_group_symop_operation_xyz
'x, y, z'
'-x, y+1/2, -z+1/2'
'-x, -y, -z'
'x, -y-1/2, z-1/2'

loop_
_atom_site_label
_atom_site_type_symbol
_atom_site_fract_x
_atom_site_fract_y
_atom_site_fract_z
_atom_site_U_iso_or_equiv
_atom_site_adp_type
_atom_site_occupancy
_atom_site_site_symmetry_order
_atom_site_calc_flag
_atom_site_refinement_flags_posn
_atom_site_refinement_flags_adp
_atom_site_refinement_flags_occupancy
_atom_site_disorder_assembly
_atom_site_disorder_group
S1 S 0.14967(9) 0.75980(6) 0.52057(3) 0.02383(17) Uani 1 1 d . . . . .
Cl1 Cl 0.41138(10) 0.84450(7) 0.57457(3) 0.03172(19) Uani 1 1 d . . . . .
Cl4 Cl 0.26055(11) 0.94928(8) 0.28505(4) 0.0362(2) Uani 1 1 d . . . . .
Cl3 Cl 0.34887(11) 0.67988(8) 0.23875(3) 0.0356(2) Uani 1 1 d . . . . .
Cl2 Cl 0.17832(11) 0.37081(8) 0.31840(4) 0.0425(2) Uani 1 1 d . . . . .
N2 N 0.2841(3) 0.5170(2) 0.46684(11) 0.0221(5) Uani 1 1 d . . . . .
N1 N 0.1363(3) 0.6227(2) 0.54952(12) 0.0255(5) Uani 1 1 d . . . . .
C2 C 0.2318(3) 0.4061(3) 0.56451(13) 0.0223(5) Uani 1 1 d . . . . .
C8 C 0.2710(3) 0.6203(3) 0.42611(13) 0.0213(5) Uani 1 1 d . . . . .
C12 C 0.2119(3) 0.8475(3) 0.40080(13) 0.0219(5) Uani 1 1 d . . . . .
C1 C 0.2211(3) 0.5223(3) 0.52323(13) 0.0214(5) Uani 1 1 d . . . . .
C7 C 0.1821(4) 0.4103(3) 0.62745(14) 0.0234(5) Uani 1 1 d . . . . .
H7 H 0.140698 0.485927 0.643741 0.028 Uiso 1 1 calc R . . . .
C13 C 0.2167(3) 0.7429(3) 0.44355(13) 0.0206(5) Uani 1 1 d . . . . .
C15 C 0.1576(4) 0.9806(3) 0.42083(15) 0.0274(6) Uani 1 1 d . . . . .
H15A H 0.056847 1.010100 0.391086 0.041 Uiso 1 1 calc GR . . . .
H15B H 0.259029 1.037189 0.419650 0.041 Uiso 1 1 calc GR . . . .
H15C H 0.122976 0.978086 0.464348 0.041 Uiso 1 1 calc GR . . . .
C3 C 0.2917(4) 0.2921(3) 0.53984(14) 0.0253(6) Uani 1 1 d . . . . .
H3 H 0.323457 0.288647 0.497454 0.030 Uiso 1 1 calc R . . . .
C6 C 0.1938(4) 0.3023(3) 0.66614(14) 0.0266(6) Uani 1 1 d . . . . .
H6 H 0.160442 0.305721 0.708313 0.032 Uiso 1 1 calc R . . . .
C11 C 0.2583(4) 0.8237(3) 0.33880(14) 0.0248(6) Uani 1 1 d . . . . .
C9 C 0.3163(4) 0.5997(3) 0.36166(14) 0.0237(5) Uani 1 1 d . . . . .
C10 C 0.3056(4) 0.7007(3) 0.31903(13) 0.0250(6) Uani 1 1 d . . . . .
C4 C 0.3038(4) 0.1841(3) 0.57836(16) 0.0278(6) Uani 1 1 d . . . . .
H4 H 0.344198 0.108292 0.561887 0.033 Uiso 1 1 calc R . . . .
C5 C 0.2554(4) 0.1887(3) 0.64194(15) 0.0288(6) Uani 1 1 d . . . . .
H5 H 0.264301 0.116293 0.667968 0.035 Uiso 1 1 calc R . . . .
C14 C 0.3746(4) 0.4687(3) 0.34361(16) 0.0296(6) Uani 1 1 d . . . . .
H14A H 0.446031 0.430027 0.380909 0.035 Uiso 1 1 calc R . . . .
H14B H 0.450436 0.474389 0.308276 0.035 Uiso 1 1 calc R . . . .

loop_
_atom_site_aniso_label
_atom_site_aniso_U_11
_atom_site_aniso_U_22
_atom_site_aniso_U_33
_atom_site_aniso_U_23
_atom_site_aniso_U_13
_atom_site_aniso_U_12
S1 0.0277(3) 0.0224(3) 0.0222(3) -0.0017(2) 0.0061(2) 0.0039(2)
Cl1 0.0401(4) 0.0269(3) 0.0275(4) -0.0031(3) 0.0012(3) -0.0033(3)
Cl4 0.0391(4) 0.0397(4) 0.0303(4) 0.0147(3) 0.0057(3) -0.0007(3)
Cl3 0.0381(4) 0.0489(5) 0.0210(3) 0.0018(3) 0.0083(3) 0.0018(3)
Cl2 0.0366(4) 0.0418(4) 0.0494(5) -0.0265(4) 0.0064(3) -0.0021(3)
N2 0.0207(11) 0.0238(11) 0.0220(11) -0.0018(9) 0.0037(8) -0.0009(9)
N1 0.0293(12) 0.0239(12) 0.0242(11) -0.0008(9) 0.0071(9) 0.0029(10)
C2 0.0168(11) 0.0245(13) 0.0250(13) 0.0017(11) 0.0001(10) -0.0022(10)
C8 0.0159(11) 0.0236(13) 0.0240(13) 0.0004(10) 0.0003(9) -0.0022(10)
C12 0.0169(12) 0.0235(13) 0.0244(13) 0.0005(10) -0.0007(10) -0.0020(10)
C1 0.0171(12) 0.0230(13) 0.0240(13) -0.0055(10) 0.0024(10) 0.0006(10)
C7 0.0191(12) 0.0236(13) 0.0273(13) -0.0015(11) 0.0014(10) 0.0003(10)
C13 0.0167(11) 0.0247(13) 0.0201(12) 0.0003(10) 0.0011(9) -0.0023(10)
C15 0.0256(13) 0.0275(14) 0.0291(14) -0.0065(11) 0.0034(11) -0.0014(11)
C3 0.0209(12) 0.0297(14) 0.0253(13) -0.0030(11) 0.0026(10) -0.0020(11)
C6 0.0246(13) 0.0322(15) 0.0229(13) 0.0018(11) 0.0024(10) -0.0051(11)
C11 0.0187(12) 0.0307(14) 0.0247(13) 0.0076(11) 0.0012(10) -0.0032(10)
C9 0.0178(12) 0.0287(14) 0.0247(13) -0.0033(11) 0.0033(10) -0.0007(10)
C10 0.0181(12) 0.0361(15) 0.0210(13) -0.0004(11) 0.0040(10) -0.0022(11)
C4 0.0208(13) 0.0228(13) 0.0389(16) -0.0063(12) -0.0004(11) 0.0019(10)
C5 0.0254(14) 0.0244(14) 0.0349(15) 0.0083(12) -0.0035(11) -0.0036(11)
C14 0.0228(13) 0.0291(15) 0.0374(16) -0.0115(12) 0.0061(11) 0.0017(11)

loop_
_atom_type_symbol
_atom_type_description
_atom_type_scat_dispersion_real
_atom_type_scat_dispersion_imag
_atom_type_scat_source
C C 0.0181 0.0091 'International Tables Vol C Tables 4.2.6.8 and 6.1.1.4'
H H 0.0000 0.0000 'International Tables Vol C Tables 4.2.6.8 and 6.1.1.4'
Cl Cl 0.3639 0.7018 'International Tables Vol C Tables 4.2.6.8 and 6.1.1.4'
N N 0.0311 0.0180 'International Tables Vol C Tables 4.2.6.8 and 6.1.1.4'
S S 0.3331 0.5567 'International Tables Vol C Tables 4.2.6.8 and 6.1.1.4'

loop_
_exptl_crystal_face_index_h
_exptl_crystal_face_index_k
_exptl_crystal_face_index_l
_exptl_crystal_face_perp_dist
0 6 7 0.0163
5 0 -2 0.1913
0 -6 -7 0.0190
-5 0 2 0.1786
0 -4 11 0.0136
0 4 -11 0.0181

loop_
_geom_angle_atom_site_label_1
_geom_angle_atom_site_label_2
_geom_angle_atom_site_label_3
_geom_angle
_geom_angle_site_symmetry_1
_geom_angle_site_symmetry_3
_geom_angle_publ_flag
N1 S1 Cl1 105.06(10) . . ?
N1 S1 C13 106.95(13) . . ?
C13 S1 Cl1 99.80(9) . . ?
C1 N2 C8 120.4(2) . . ?
C1 N1 S1 120.5(2) . . ?
C7 C2 C1 120.3(3) . . ?
C7 C2 C3 119.7(3) . . ?
C3 C2 C1 119.9(2) . . ?
N2 C8 C13 125.0(2) . . ?
N2 C8 C9 116.2(2) . . ?
C13 C8 C9 118.8(3) . . ?
C13 C12 C15 122.5(2) . . ?
C11 C12 C13 116.4(3) . . ?
C11 C12 C15 121.1(3) . . ?
N2 C1 N1 127.7(3) . . ?
N2 C1 C2 118.3(2) . . ?
N1 C1 C2 113.9(2) . . ?
C2 C7 H7 119.8 . . ?
C6 C7 C2 120.3(3) . . ?
C6 C7 H7 119.8 . . ?
C8 C13 S1 116.7(2) . . ?
C12 C13 S1 120.3(2) . . ?
C12 C13 C8 123.0(2) . . ?
C12 C15 H15A 109.5 . . ?
C12 C15 H15B 109.5 . . ?
C12 C15 H15C 109.5 . . ?
H15A C15 H15B 109.5 . . ?
H15A C15 H15C 109.5 . . ?
H15B C15 H15C 109.5 . . ?
C2 C3 H3 120.0 . . ?
C4 C3 C2 120.1(3) . . ?
C4 C3 H3 120.0 . . ?
C7 C6 H6 120.0 . . ?
C7 C6 C5 120.1(3) . . ?
C5 C6 H6 120.0 . . ?
C12 C11 Cl4 118.3(2) . . ?
C12 C11 C10 121.9(3) . . ?
C10 C11 Cl4 119.8(2) . . ?
C8 C9 C14 118.4(3) . . ?
C10 C9 C8 118.3(3) . . ?
C10 C9 C14 123.3(3) . . ?
C11 C10 Cl3 118.0(2) . . ?
C9 C10 Cl3 120.4(2) . . ?
C9 C10 C11 121.5(3) . . ?
C3 C4 H4 119.9 . . ?
C3 C4 C5 120.1(3) . . ?
C5 C4 H4 119.9 . . ?
C6 C5 C4 119.6(3) . . ?
C6 C5 H5 120.2 . . ?
C4 C5 H5 120.2 . . ?
Cl2 C14 H14A 109.5 . . ?
Cl2 C14 H14B 109.5 . . ?
C9 C14 Cl2 110.57(19) . . ?
C9 C14 H14A 109.5 . . ?
C9 C14 H14B 109.5 . . ?
H14A C14 H14B 108.1 . . ?

loop_
_geom_bond_atom_site_label_1
_geom_bond_atom_site_label_2
_geom_bond_distance
_geom_bond_site_symmetry_2
_geom_bond_publ_flag
S1 Cl1 2.2974(10) . ?
S1 N1 1.570(2) . ?
S1 C13 1.724(3) . ?
Cl4 C11 1.726(3) . ?
Cl3 C10 1.733(3) . ?
Cl2 C14 1.806(3) . ?
N2 C8 1.370(4) . ?
N2 C1 1.300(4) . ?
N1 C1 1.372(3) . ?
C2 C1 1.487(4) . ?
C2 C7 1.387(4) . ?
C2 C3 1.396(4) . ?
C8 C13 1.411(4) . ?
C8 C9 1.422(4) . ?
C12 C13 1.408(4) . ?
C12 C15 1.527(4) . ?
C12 C11 1.382(4) . ?
C7 H7 0.9300 . ?
C7 C6 1.385(4) . ?
C15 H15A 0.9600 . ?
C15 H15B 0.9600 . ?
C15 H15C 0.9600 . ?
C3 H3 0.9300 . ?
C3 C4 1.383(4) . ?
C6 H6 0.9300 . ?
C6 C5 1.393(4) . ?
C11 C10 1.414(4) . ?
C9 C10 1.376(4) . ?
C9 C14 1.505(4) . ?
C4 H4 0.9300 . ?
C4 C5 1.397(4) . ?
C5 H5 0.9300 . ?
C14 H14A 0.9700 . ?
C14 H14B 0.9700 . ?

loop_
_exptl_oxdiff_crystal_face_indexfrac_h
_exptl_oxdiff_crystal_face_indexfrac_k
_exptl_oxdiff_crystal_face_indexfrac_l
_exptl_oxdiff_crystal_face_x
_exptl_oxdiff_crystal_face_y
_exptl_oxdiff_crystal_face_z
0.0470 5.7773 7.0815 0.3328 0.9419 0.0462
4.7927 -0.1024 -2.1338 0.0071 0.0177 -0.9998
0.1422 -5.7707 -7.1525 -0.3319 -0.9394 -0.0856
-4.7864 0.1820 2.3897 0.0093 -0.0020 1.0000
-0.1265 -3.6364 11.2718 0.9414 -0.3326 0.0571
0.2849 3.6203 -11.3200 -0.9391 0.3317 -0.0901
